data_1529841
loop_
_publ_author_name
'de Kozak, A.'
'Grottel, M.'
'Pajak, Z.'
'Koziol, A.E.'

_publ_section_title
;
 An X-ray and NMR cross-relaxation study of structure and ion motions in C
 (N H2)3 B F4
;
_journal_name_full 'Journal of Physics C'
_journal_page_first 5433
_journal_page_last 5447
_journal_volume 20
_journal_year 1987
_chemical_formula_sum 'C H6 B F4 N3'
_chemical_name_systematic '(C (N H2)3) (B F4)'
_space_group_IT_number 160
_symmetry_space_group_name_Hall 'P 3* -2'
_symmetry_space_group_name_H-M 'R 3 m :R'
_cell_angle_alpha 90.09
_cell_angle_beta 90.09
_cell_angle_gamma 90.09
_cell_formula_units_Z 1
_cell_length_a 5.265
_cell_length_b 5.265
_cell_length_c 5.265
_cell_volume 145.946
_citation_journal_id_ASTM JPSOAW
_cod_data_source_file deKozak_JPSOAW_1987_1517.cif
_cod_data_source_block C1H6B1F4N3
_cod_original_cell_volume 145.9464
_cod_original_sg_symbol_Hall 'R 3 -2" (-y+z,x+z,-x+y+z)'
_cod_original_formula_sum 'C1 H6 B1 F4 N3'
_cod_database_code 1529841

loop_
_symmetry_equiv_pos_as_xyz
x,y,z
z,x,y
y,z,x
y,x,z
z,y,x
x,z,y

loop_
_atom_site_label
_atom_site_type_symbol
_atom_site_fract_x
_atom_site_fract_y
_atom_site_fract_z
_atom_site_occupancy
_atom_site_U_iso_or_equiv
B1 B+3 0.41 0.41 0.41 1 0.0
F1 F-1 0.461 0.461 0.161 1 0.0
H1 H+1 0.283 -0.022 -0.205 1 0.0
N1 N-3 -0.101 -0.101 0.206 1 0.0
F2 F-1 0.565 0.565 0.565 1 0.0
C1 C+4 0 0 0 1 0.0
